data_2215172
loop_
_publ_author_name
'Moncol, Jan'
'Puterov\'a, Zita'
'V\'egh, Daniel'

_publ_section_title
;
 Ethyl 4-cyano-5-iodo-3-methylthiophene-2-carboxylate
;
_journal_coeditor_code HK2315
_journal_issue 9
_journal_name_full 'Acta Crystallographica Section E'
_journal_page_first o3921
_journal_page_last o3921
_journal_paper_doi 10.1107/S1600536807041451
_journal_volume 63
_journal_year 2007
_chemical_formula_iupac 'C9 H8 I N O2 S'
_chemical_formula_moiety 'C9 H8 I N O2 S'
_chemical_formula_sum 'C9 H8 I N O2 S'
_chemical_formula_weight 321.12
_chemical_name_systematic
;
Ethyl 4-cyano-5-iodo-3-methylthiophene-2-carboxylate
;
_space_group_IT_number 2
_symmetry_cell_setting triclinic
_symmetry_space_group_name_Hall '-P 1'
_symmetry_space_group_name_H-M 'P -1'
_atom_sites_solution_hydrogens geom
_atom_sites_solution_primary direct
_atom_sites_solution_secondary difmap
_audit_creation_method SHELXL97
_cell_angle_alpha 87.736(2)
_cell_angle_beta 84.396(2)
_cell_angle_gamma 86.166(2)
_cell_formula_units_Z 2
_cell_length_a 4.31320(10)
_cell_length_b 9.4355(3)
_cell_length_c 13.8210(4)
_cell_measurement_reflns_used 9412
_cell_measurement_temperature 298(2)
_cell_measurement_theta_max 29.5052
_cell_measurement_theta_min 3.5952
_cell_volume 558.23(3)
_computing_cell_refinement 'CrysAlis RED (Oxford Diffraction, 2007)'
_computing_data_collection 'CrysAlis CCD (Oxford Diffraction, 2007)'
_computing_data_reduction 'CrysAlis RED (Oxford Diffraction, 2007)'
_computing_molecular_graphics 'ORTEP-3 (Farrugia, 1997)'
_computing_publication_material 'enCIFer (Allen <i>et al.</i>,  2004)'
_computing_structure_refinement 'SHELXL97 (Sheldrick, 1997)'
_computing_structure_solution 'SIR97 (Altomare <i>et al.</i>,  1999)'
_diffrn_ambient_temperature 298(2)
_diffrn_detector_area_resol_mean 10.4340
_diffrn_measured_fraction_theta_full 0.983
_diffrn_measured_fraction_theta_max 0.983
_diffrn_measurement_device_type 'Oxford Diffraction Gemini R CCD'
_diffrn_measurement_method '\w and \f'
_diffrn_radiation_monochromator graphite
_diffrn_radiation_source 'fine-focus sealed tube'
_diffrn_radiation_type MoK\a
_diffrn_radiation_wavelength 0.71069
_diffrn_reflns_av_R_equivalents 0.0389
_diffrn_reflns_av_sigmaI/netI 0.0338
_diffrn_reflns_limit_h_max 5
_diffrn_reflns_limit_h_min -5
_diffrn_reflns_limit_k_max 12
_diffrn_reflns_limit_k_min -12
_diffrn_reflns_limit_l_max 18
_diffrn_reflns_limit_l_min -18
_diffrn_reflns_number 16856
_diffrn_reflns_theta_full 27.99
_diffrn_reflns_theta_max 27.99
_diffrn_reflns_theta_min 3.61
_diffrn_standards_decay_% 0
_diffrn_standards_interval_count 0
_diffrn_standards_interval_time 0
_diffrn_standards_number 0
_exptl_absorpt_coefficient_mu 3.029
_exptl_absorpt_correction_T_max 0.872
_exptl_absorpt_correction_T_min 0.383
_exptl_absorpt_correction_type analytical
_exptl_absorpt_process_details '(Clark & Reid, 1995)'
_exptl_crystal_colour colourless
_exptl_crystal_density_diffrn 1.910
_exptl_crystal_density_method 'not measured'
_exptl_crystal_description needle
_exptl_crystal_F_000 308
_exptl_crystal_size_max 0.73
_exptl_crystal_size_mid 0.10
_exptl_crystal_size_min 0.06
_refine_diff_density_max 0.945
_refine_diff_density_min -0.468
_refine_ls_extinction_method none
_refine_ls_goodness_of_fit_ref 1.024
_refine_ls_hydrogen_treatment constr
_refine_ls_matrix_type full
_refine_ls_number_parameters 129
_refine_ls_number_reflns 2663
_refine_ls_number_restraints 0
_refine_ls_restrained_S_all 1.024
_refine_ls_R_factor_all 0.0442
_refine_ls_R_factor_gt 0.0258
_refine_ls_shift/su_max 0.000
_refine_ls_shift/su_mean 0.000
_refine_ls_structure_factor_coef Fsqd
_refine_ls_weighting_details 'calc w = 1/[\s^2^(Fo^2^)+(0.0398P)^2^] where P=(Fo^2^+2Fc^2^)/3'
_refine_ls_weighting_scheme calc
_refine_ls_wR_factor_gt 0.0651
_refine_ls_wR_factor_ref 0.0674
_reflns_number_gt 1947
_reflns_number_total 2663
_reflns_threshold_expression I>2\s(I)
_cod_data_source_file hk2315.cif
_cod_data_source_block I
_cod_database_code 2215172
_cod_database_fobs_code 2215172

loop_
_symmetry_equiv_pos_as_xyz
'x, y, z'
'-x, -y, -z'

loop_
_atom_site_type_symbol
_atom_site_label
_atom_site_fract_x
_atom_site_fract_y
_atom_site_fract_z
_atom_site_U_iso_or_equiv
_atom_site_adp_type
_atom_site_calc_flag
_atom_site_refinement_flags
_atom_site_occupancy
I I1 0.22760(4) -0.076548(19) 0.127435(14) 0.05116(10) Uani d . 1
S S1 0.53223(18) 0.09997(8) 0.29133(6) 0.04452(18) Uani d . 1
N N1 0.0199(8) 0.3059(3) -0.0005(2) 0.0684(8) Uani d . 1
O O1 0.7918(5) 0.2529(2) 0.43010(15) 0.0511(5) Uani d . 1
O O2 0.7225(6) 0.4763(2) 0.36908(17) 0.0631(6) Uani d . 1
C C1 0.3505(6) 0.1064(3) 0.1876(2) 0.0417(7) Uani d . 1
C C2 0.3038(6) 0.2436(3) 0.1528(2) 0.0407(6) Uani d . 1
C C3 0.4183(7) 0.3469(3) 0.2102(2) 0.0425(7) Uani d . 1
C C4 0.5503(7) 0.2834(3) 0.2882(2) 0.0400(6) Uani d . 1
C C5 0.6954(7) 0.3497(3) 0.3649(2) 0.0438(7) Uani d . 1
C C6 0.9331(8) 0.3055(4) 0.5121(2) 0.0561(8) Uani d . 1
H H6A 0.7802 0.3640 0.5515 0.067 Uiso calc R 1
H H6B 1.1052 0.3629 0.4889 0.067 Uiso calc R 1
C C7 1.0460(11) 0.1831(4) 0.5701(3) 0.0777(12) Uani d . 1
H H7A 0.8713 0.1360 0.6018 0.117 Uiso calc R 1
H H7B 1.1698 0.2147 0.6181 0.117 Uiso calc R 1
H H7C 1.1710 0.1182 0.5283 0.117 Uiso calc R 1
C C8 0.1475(8) 0.2777(3) 0.0666(2) 0.0494(8) Uani d . 1
C C9 0.3939(9) 0.5037(3) 0.1845(3) 0.0615(9) Uani d . 1
H H9A 0.2195 0.5483 0.2229 0.092 Uiso calc R 1
H H9B 0.3645 0.5175 0.1167 0.092 Uiso calc R 1
H H9C 0.5821 0.5452 0.1975 0.092 Uiso calc R 1

loop_
_atom_site_aniso_label
_atom_site_aniso_U_11
_atom_site_aniso_U_22
_atom_site_aniso_U_33
_atom_site_aniso_U_12
_atom_site_aniso_U_13
_atom_site_aniso_U_23
I1 0.05619(16) 0.04507(14) 0.05412(16) -0.00672(9) -0.00908(10) -0.00998(9)
S1 0.0518(4) 0.0387(4) 0.0444(4) -0.0020(3) -0.0121(3) -0.0014(3)
N1 0.086(2) 0.0612(18) 0.0629(19) 0.0001(16) -0.0329(17) -0.0107(15)
O1 0.0613(13) 0.0456(12) 0.0504(13) -0.0053(10) -0.0236(10) -0.0031(10)
O2 0.0886(17) 0.0412(12) 0.0651(15) -0.0122(11) -0.0278(12) -0.0065(11)
C1 0.0403(15) 0.0451(16) 0.0405(16) -0.0021(13) -0.0063(12) -0.0069(13)
C2 0.0416(15) 0.0429(16) 0.0380(16) -0.0045(13) -0.0059(12) 0.0019(13)
C3 0.0412(15) 0.0398(15) 0.0468(17) -0.0028(13) -0.0050(13) -0.0029(13)
C4 0.0427(16) 0.0338(14) 0.0433(16) -0.0007(12) -0.0047(13) -0.0005(12)
C5 0.0403(16) 0.0478(18) 0.0437(17) -0.0058(14) -0.0028(13) -0.0043(14)
C6 0.068(2) 0.057(2) 0.0474(18) -0.0104(17) -0.0223(16) -0.0065(15)
C7 0.109(3) 0.069(2) 0.061(2) -0.021(2) -0.031(2) 0.0047(19)
C8 0.0560(19) 0.0422(17) 0.0503(19) -0.0011(15) -0.0094(16) 0.0001(14)
C9 0.079(2) 0.0405(18) 0.068(2) -0.0041(17) -0.0247(19) 0.0023(16)

loop_
_atom_type_symbol
_atom_type_description
_atom_type_scat_dispersion_real
_atom_type_scat_dispersion_imag
_atom_type_scat_source
C C 0.0033 0.0016 'International Tables Vol C Tables 4.2.6.8 and 6.1.1.4'
H H 0.0000 0.0000 'International Tables Vol C Tables 4.2.6.8 and 6.1.1.4'
N N 0.0061 0.0033 'International Tables Vol C Tables 4.2.6.8 and 6.1.1.4'
O O 0.0106 0.0060 'International Tables Vol C Tables 4.2.6.8 and 6.1.1.4'
I I -0.4742 1.8119 'International Tables Vol C Tables 4.2.6.8 and 6.1.1.4'
S S 0.1246 0.1234 'International Tables Vol C Tables 4.2.6.8 and 6.1.1.4'

loop_
_geom_angle_atom_site_label_1
_geom_angle_atom_site_label_2
_geom_angle_atom_site_label_3
_geom_angle
C1 S1 C4 91.75(14)
C5 O1 C6 116.8(2)
C2 C1 S1 111.3(2)
C2 C1 I1 127.3(2)
S1 C1 I1 121.34(16)
C1 C2 C3 114.0(2)
C1 C2 C8 122.1(3)
C3 C2 C8 123.9(3)
C4 C3 C2 110.7(3)
C4 C3 C9 126.6(3)
C2 C3 C9 122.7(3)
C3 C4 C5 128.7(3)
C3 C4 S1 112.2(2)
C5 C4 S1 119.1(2)
O2 C5 O1 124.4(3)
O2 C5 C4 124.4(3)
O1 C5 C4 111.2(2)
O1 C6 C7 108.2(3)
O1 C6 H6A 110.1
C7 C6 H6A 110.1
O1 C6 H6B 110.1
C7 C6 H6B 110.1
H6A C6 H6B 108.4
C6 C7 H7A 109.5
C6 C7 H7B 109.5
H7A C7 H7B 109.5
C6 C7 H7C 109.5
H7A C7 H7C 109.5
H7B C7 H7C 109.5
N1 C8 C2 178.8(4)
C3 C9 H9A 109.5
C3 C9 H9B 109.5
H9A C9 H9B 109.5
C3 C9 H9C 109.5
H9A C9 H9C 109.5
H9B C9 H9C 109.5

loop_
_geom_bond_atom_site_label_1
_geom_bond_atom_site_label_2
_geom_bond_distance
I1 C1 2.067(3)
S1 C1 1.697(3)
S1 C4 1.736(3)
N1 C8 1.138(4)
O1 C5 1.333(4)
O1 C6 1.457(4)
O2 C5 1.212(4)
C1 C2 1.372(4)
C2 C3 1.424(4)
C2 C8 1.440(4)
C3 C4 1.367(4)
C3 C9 1.507(4)
C4 C5 1.464(4)
C6 C7 1.463(5)
C6 H6A 0.9700
C6 H6B 0.9700
C7 H7A 0.9600
C7 H7B 0.9600
C7 H7C 0.9600
C9 H9A 0.9600
C9 H9B 0.9600
C9 H9C 0.9600

loop_
_geom_hbond_atom_site_label_D
_geom_hbond_atom_site_label_H
_geom_hbond_atom_site_label_A
_geom_hbond_distance_DH
_geom_hbond_distance_HA
_geom_hbond_distance_DA
_geom_hbond_angle_DHA
C9 H9C O2 0.96 2.55 3.031(4) 110.9

loop_
_geom_torsion_atom_site_label_1
_geom_torsion_atom_site_label_2
_geom_torsion_atom_site_label_3
_geom_torsion_atom_site_label_4
_geom_torsion
C4 S1 C1 C2 -0.5(2)
C4 S1 C1 I1 179.25(17)
S1 C1 C2 C3 0.5(3)
I1 C1 C2 C3 -179.3(2)
S1 C1 C2 C8 -178.6(2)
I1 C1 C2 C8 1.6(4)
C1 C2 C3 C4 -0.1(4)
C8 C2 C3 C4 179.0(3)
C1 C2 C3 C9 179.4(3)
C8 C2 C3 C9 -1.6(5)
C2 C3 C4 C5 180.0(3)
C9 C3 C4 C5 0.5(5)
C2 C3 C4 S1 -0.3(3)
C9 C3 C4 S1 -179.7(3)
C1 S1 C4 C3 0.5(2)
C1 S1 C4 C5 -179.8(2)
C6 O1 C5 O2 1.2(4)
C6 O1 C5 C4 -178.3(3)
C3 C4 C5 O2 -1.0(5)
S1 C4 C5 O2 179.3(3)
C3 C4 C5 O1 178.5(3)
S1 C4 C5 O1 -1.1(3)
C5 O1 C6 C7 -175.3(3)
C1 C2 C8 N1 116(18)
C3 C2 C8 N1 -63(18)

loop_
_cod_related_entry_id
_cod_related_entry_database
_cod_related_entry_code
1 ChemSpider 687660
